data_2201928
loop_
_publ_author_name
'Jia-Geng Liu'
'Duan-Jun Xu'
'Chen-Hsiung Hung'

_publ_section_title
;
 2,2'-Diamino-4,4'-bi-1,3-thiazole
;
_journal_issue 3
_journal_name_full 'Acta Crystallographica Section E'
_journal_page_first o312
_journal_page_last o313
_journal_paper_doi 10.1107/S1600536803002940
_journal_volume 59
_journal_year 2003
_chemical_formula_moiety 'C6 H6 N4 S2'
_chemical_formula_sum 'C6 H6 N4 S2'
_chemical_formula_weight 198.27
_chemical_name_systematic
;
 ?
;
_space_group_IT_number 14
_symmetry_cell_setting monoclinic
_symmetry_space_group_name_Hall '-P 2yn'
_symmetry_space_group_name_H-M 'P 1 21/n 1'
_atom_sites_solution_hydrogens difmap
_atom_sites_solution_primary direct
_atom_sites_solution_secondary difmap
_audit_creation_method SHELXL-97
_cell_angle_alpha 90.0
_cell_angle_beta 92.710(10)
_cell_angle_gamma 90.0
_cell_formula_units_Z 2
_cell_length_a 5.151(2)
_cell_length_b 11.468(3)
_cell_length_c 6.555(3)
_cell_measurement_reflns_used 2358
_cell_measurement_temperature 150.0(10)
_cell_measurement_theta_max 27.2
_cell_measurement_theta_min 4.3
_cell_volume 386.8(3)
_computing_cell_refinement 'SAINT (Bruker, 1999c)'
_computing_data_collection 'SMART (Bruker, 1999b)'
_computing_data_reduction SAINT
_computing_molecular_graphics 'Ortep-3 for Windows (Farrugia, 1997)'
_computing_publication_material 'WinGX (Farrugia, 1999)'
_computing_structure_refinement 'SHELXL97 (Sheldrick, 1997)'
_computing_structure_solution 'SIR-92 (Altomare et al., 1993)'
_diffrn_ambient_temperature 298(2)
_diffrn_measured_fraction_theta_full 0.989
_diffrn_measured_fraction_theta_max 0.989
_diffrn_measurement_device_type 'Bruker SMART CCD'
_diffrn_measurement_method '\w and \f'
_diffrn_radiation_monochromator graphite
_diffrn_radiation_source 'fine-focus sealed tube'
_diffrn_radiation_type MoK\a
_diffrn_radiation_wavelength 0.71073
_diffrn_reflns_av_R_equivalents 0.0358
_diffrn_reflns_av_sigmaI/netI 0.0267
_diffrn_reflns_limit_h_max 6
_diffrn_reflns_limit_h_min -6
_diffrn_reflns_limit_k_max 14
_diffrn_reflns_limit_k_min -14
_diffrn_reflns_limit_l_max 7
_diffrn_reflns_limit_l_min -8
_diffrn_reflns_number 2404
_diffrn_reflns_theta_full 27.50
_diffrn_reflns_theta_max 27.50
_diffrn_reflns_theta_min 3.55
_exptl_absorpt_coefficient_mu 0.628
_exptl_absorpt_correction_T_max 0.904
_exptl_absorpt_correction_T_min 0.855
_exptl_absorpt_correction_type multi-scan
_exptl_absorpt_process_details '(SADABS; Bruker, 1999a)'
_exptl_crystal_colour colorless
_exptl_crystal_density_diffrn 1.702
_exptl_crystal_density_method 'not measured'
_exptl_crystal_description prism
_exptl_crystal_F_000 204
_exptl_crystal_size_max 0.25
_exptl_crystal_size_mid 0.20
_exptl_crystal_size_min 0.16
_refine_diff_density_max 0.40
_refine_diff_density_min -0.31
_refine_ls_extinction_method none
_refine_ls_goodness_of_fit_ref 1.101
_refine_ls_hydrogen_treatment constr
_refine_ls_matrix_type full
_refine_ls_number_parameters 55
_refine_ls_number_reflns 881
_refine_ls_number_restraints 0
_refine_ls_restrained_S_all 1.101
_refine_ls_R_factor_all 0.037
_refine_ls_R_factor_gt 0.033
_refine_ls_shift/su_max 0.003
_refine_ls_shift/su_mean 0.001
_refine_ls_structure_factor_coef Fsqd
_refine_ls_weighting_details 'calc w = 1/[\s^2^(Fo^2^)+(0.0471P)^2^+0.1354P] where P = (Fo^2^+2Fc^2^)/3'
_refine_ls_weighting_scheme calc
_refine_ls_wR_factor_gt 0.081
_refine_ls_wR_factor_ref 0.084
_reflns_number_gt 792
_reflns_number_total 881
_reflns_threshold_expression I>2\s(I)
_cod_data_source_file cv6169.cif
_cod_data_source_block I
_cod_original_sg_symbol_H-M 'P 21/n'
_cod_database_code 2201928
_cod_database_fobs_code 2201928

loop_
_symmetry_equiv_pos_as_xyz
'x, y, z'
'-x+1/2, y+1/2, -z+1/2'
'-x, -y, -z'
'x-1/2, -y-1/2, z-1/2'

loop_
_atom_site_label
_atom_site_fract_x
_atom_site_fract_y
_atom_site_fract_z
_atom_site_U_iso_or_equiv
_atom_site_adp_type
_atom_site_calc_flag
_atom_site_refinement_flags
_atom_site_occupancy
_atom_site_disorder_assembly
_atom_site_disorder_group
_atom_site_type_symbol
S1 0.27819(8) 0.10448(3) 0.41566(6) 0.02020(17) Uani d . 1 . . S
N3 -0.1168(3) 0.12321(11) 0.1585(2) 0.0156(3) Uani d . 1 . . N
N6 -0.1100(3) 0.26059(13) 0.4276(2) 0.0234(3) Uani d . 1 . . N
C2 -0.0113(3) 0.16953(13) 0.3250(2) 0.0159(3) Uani d . 1 . . C
C4 0.0373(3) 0.03097(12) 0.0944(2) 0.0144(3) Uani d . 1 . . C
C5 0.2551(3) 0.00871(14) 0.2126(2) 0.0182(3) Uani d . 1 . . C
H5 0.3855 -0.0477 0.1836 0.080 Uiso d . 1 . . H
H61 -0.0099 0.2985 0.5187 0.080 Uiso d . 1 . . H
H62 -0.2592 0.2806 0.3988 0.080 Uiso d . 1 . . H

loop_
_atom_site_aniso_label
_atom_site_aniso_U_11
_atom_site_aniso_U_22
_atom_site_aniso_U_33
_atom_site_aniso_U_12
_atom_site_aniso_U_13
_atom_site_aniso_U_23
S1 0.0200(3) 0.0222(3) 0.0179(3) 0.00299(14) -0.00489(16) -0.00418(14)
N3 0.0155(6) 0.0136(6) 0.0177(6) -0.0001(5) 0.0005(5) -0.0010(5)
N6 0.0209(7) 0.0206(7) 0.0286(8) 0.0016(5) 0.0012(6) -0.0097(6)
C2 0.0149(7) 0.0145(7) 0.0185(7) -0.0012(6) 0.0016(6) 0.0007(5)
C4 0.0155(7) 0.0121(7) 0.0158(7) -0.0011(5) 0.0016(5) 0.0016(5)
C5 0.0198(8) 0.0169(7) 0.0177(7) 0.0018(6) -0.0016(6) -0.0018(6)

loop_
_atom_type_symbol
_atom_type_description
_atom_type_scat_dispersion_real
_atom_type_scat_dispersion_imag
_atom_type_scat_source
C C 0.0033 0.0016 'International Tables Vol C Tables 4.2.6.8 and 6.1.1.4'
H H 0.0000 0.0000 'International Tables Vol C Tables 4.2.6.8 and 6.1.1.4'
N N 0.0061 0.0033 'International Tables Vol C Tables 4.2.6.8 and 6.1.1.4'
S S 0.1246 0.1234 'International Tables Vol C Tables 4.2.6.8 and 6.1.1.4'

loop_
_geom_angle_atom_site_label_1
_geom_angle_atom_site_label_2
_geom_angle_atom_site_label_3
_geom_angle_site_symmetry_3
_geom_angle
C5 S1 C2 . 89.02(7)
C2 N3 C4 . 109.78(13)
C2 N6 H61 . 119.6
C2 N6 H62 . 118.3
H61 N6 H62 . 122.1
N3 C2 N6 . 125.18(14)
N3 C2 S1 . 115.13(12)
N6 C2 S1 . 119.69(12)
C5 C4 N3 . 115.85(14)
C5 C4 C4 3 124.66(17)
N3 C4 C4 3 119.44(16)
C4 C5 S1 . 110.23(12)
C4 C5 H5 . 125.6
S1 C5 H5 . 124.0

loop_
_geom_bond_atom_site_label_1
_geom_bond_atom_site_label_2
_geom_bond_site_symmetry_2
_geom_bond_distance
_geom_bond_publ_flag
S1 C5 . 1.7255(17) yes
S1 C2 . 1.7461(17) yes
N3 C2 . 1.309(2) yes
N3 C4 . 1.3988(19) yes
N6 C2 . 1.354(2) yes
N6 H61 . 0.884 ?
N6 H62 . 0.816 ?
C4 C5 . 1.358(2) yes
C4 C4 3 1.462(3) yes
C5 H5 . 0.958 ?

loop_
_geom_hbond_atom_site_label_D
_geom_hbond_atom_site_label_H
_geom_hbond_atom_site_label_A
_geom_hbond_site_symmetry_A
_geom_hbond_distance_DH
_geom_hbond_distance_HA
_geom_hbond_distance_DA
_geom_hbond_angle_DHA
N6 H61 N3 4_666 0.885 2.360 3.187(3) 156
